data_7215947
loop_
_publ_author_name
'Sarma, Bipul'
'Saikia, Basanta'

_publ_section_title
;
 Hydrogen bond synthon competition in the stabilization of theophylline
 cocrystals
;
_journal_issue 22
_journal_name_full CrystEngComm
_journal_page_first 4753
_journal_paper_doi 10.1039/c3ce42332h
_journal_volume 16
_journal_year 2014
_chemical_formula_moiety 'C7H8N4O2, C6H6O2, H2O'
_chemical_formula_sum 'C13 H16 N4 O5'
_chemical_formula_weight 308.30
_chemical_name_systematic
; 
 Theophylline, Resorcinol cocrystal monohydrate 
;
_space_group_IT_number 9
_symmetry_cell_setting monoclinic
_symmetry_space_group_name_Hall 'C -2yc'
_symmetry_space_group_name_H-M 'C 1 c 1'
_atom_sites_solution_hydrogens geom
_atom_sites_solution_primary direct
_atom_sites_solution_secondary difmap
_audit_creation_method SHELXL-97
_cell_angle_alpha 90.00
_cell_angle_beta 109.072(2)
_cell_angle_gamma 90.00
_cell_formula_units_Z 4
_cell_length_a 11.0728(4)
_cell_length_b 8.7248(4)
_cell_length_c 14.6199(7)
_cell_measurement_reflns_used 5681
_cell_measurement_temperature 100(2)
_cell_measurement_theta_max 28.37
_cell_measurement_theta_min 3.04
_cell_volume 1334.87(10)
_computing_cell_refinement 'Bruker SAINT'
_computing_data_collection 'Bruker APEX2'
_computing_data_reduction 'Bruker SAINT'
_computing_molecular_graphics 'Bruker SHELXTL'
_computing_publication_material 'Bruker SHELXTL'
_computing_structure_refinement 'SHELXL-97 (Sheldrick, 2008)'
_computing_structure_solution 'SHELXS-97 (Sheldrick, 2008)'
_diffrn_ambient_temperature 100(2)
_diffrn_measured_fraction_theta_full 0.975
_diffrn_measured_fraction_theta_max 0.975
_diffrn_measurement_device_type 'Bruker APEX-II CCD'
_diffrn_measurement_method '\f and \w scans'
_diffrn_radiation_monochromator graphite
_diffrn_radiation_source 'fine-focus sealed tube'
_diffrn_radiation_type MoK\a
_diffrn_radiation_wavelength 0.71073
_diffrn_reflns_av_R_equivalents 0.0899
_diffrn_reflns_av_sigmaI/netI 0.1259
_diffrn_reflns_limit_h_max 14
_diffrn_reflns_limit_h_min -14
_diffrn_reflns_limit_k_max 11
_diffrn_reflns_limit_k_min -11
_diffrn_reflns_limit_l_max 19
_diffrn_reflns_limit_l_min -19
_diffrn_reflns_number 10271
_diffrn_reflns_theta_full 28.69
_diffrn_reflns_theta_max 28.69
_diffrn_reflns_theta_min 2.95
_exptl_absorpt_coefficient_mu 0.120
_exptl_absorpt_correction_T_max 0.9811
_exptl_absorpt_correction_T_min 0.9706
_exptl_absorpt_correction_type multi-scan
_exptl_absorpt_process_details SADABS
_exptl_crystal_colour colourless
_exptl_crystal_density_diffrn 1.534
_exptl_crystal_density_method 'not measured'
_exptl_crystal_description block
_exptl_crystal_F_000 648
_exptl_crystal_size_max 0.25
_exptl_crystal_size_mid 0.21
_exptl_crystal_size_min 0.16
_refine_diff_density_max 0.479
_refine_diff_density_min -0.717
_refine_diff_density_rms 0.212
_refine_ls_abs_structure_details 'Flack H D (1983), Acta Cryst. A39, 876-881'
_refine_ls_abs_structure_Flack 0.6(8)
_refine_ls_extinction_method none
_refine_ls_goodness_of_fit_ref 1.252
_refine_ls_hydrogen_treatment mixed
_refine_ls_matrix_type full
_refine_ls_number_parameters 221
_refine_ls_number_reflns 3196
_refine_ls_number_restraints 2
_refine_ls_restrained_S_all 1.251
_refine_ls_R_factor_all 0.0628
_refine_ls_R_factor_gt 0.0291
_refine_ls_shift/su_max 0.000
_refine_ls_shift/su_mean 0.000
_refine_ls_structure_factor_coef Fsqd
_refine_ls_weighting_details 'calc w=1/[\s^2^(Fo^2^)+(0.0707P)^2^+0.0000P] where P=(Fo^2^+2Fc^2^)/3'
_refine_ls_weighting_scheme calc
_refine_ls_wR_factor_gt 0.0849
_refine_ls_wR_factor_ref 0.1215
_reflns_number_gt 2751
_reflns_number_total 3196
_reflns_threshold_expression >2sigma(I)
_cod_data_source_file c3ce42332h.txt
_cod_data_source_block cc
_cod_depositor_comments
;
The following automatic conversions were performed:

'_symmetry_cell_setting' value 'Monoclinic' changed to 'monoclinic'
according to
/usr/data/users/saulius/crontab/automatic-downloads/rss-feeds/RSC/lib/dictionaries/cif_core.dic
dictionary named 'cif_core.dic' version 2.4.2 from 2011-04-26.

Automatic conversion script
Id: cif_fix_values 2281 2013-09-26 08:29:07Z andrius 
;
_cod_original_sg_symbol_H-M Cc
_cod_database_code 7215947

loop_
_symmetry_equiv_pos_as_xyz
'x, y, z'
'x, -y, z+1/2'
'x+1/2, y+1/2, z'
'x+1/2, -y+1/2, z+1/2'

loop_
_atom_site_label
_atom_site_type_symbol
_atom_site_fract_x
_atom_site_fract_y
_atom_site_fract_z
_atom_site_U_iso_or_equiv
_atom_site_adp_type
_atom_site_occupancy
_atom_site_symmetry_multiplicity
_atom_site_calc_flag
_atom_site_refinement_flags
N4 N 0.79854(14) 0.74975(18) 0.02942(12) 0.0137(3) Uani 1 1 d .
N3 N 0.66840(14) 0.54983(17) -0.02732(12) 0.0135(3) Uani 1 1 d .
O2 O 0.80417(12) 0.28318(16) 0.26758(11) 0.0163(3) Uani 1 1 d .
O1 O 0.97163(13) 0.75647(16) 0.24508(11) 0.0172(3) Uani 1 1 d .
O4 O 0.75071(13) 0.80382(16) 0.36763(10) 0.0184(3) Uani 1 1 d .
O3 O 0.43590(13) 0.50761(16) 0.13384(10) 0.0183(3) Uani 1 1 d .
O5 O 0.90312(13) 0.05304(16) 0.40253(10) 0.0164(3) Uani 1 1 d .
N1 N 0.88272(14) 0.52260(17) 0.25564(11) 0.0130(3) Uani 1 1 d .
C2 C 0.81850(16) 0.6477(2) 0.10557(13) 0.0123(3) Uani 1 1 d .
N2 N 0.73284(14) 0.40025(18) 0.12153(12) 0.0132(3) Uani 1 1 d .
C11 C 0.49171(17) 0.7516(2) 0.08962(14) 0.0144(3) Uani 1 1 d .
H11 H 0.4331 0.7390 0.0279 0.017 Uiso 1 1 calc R
C8 C 0.66776(16) 0.7911(2) 0.27545(14) 0.0138(3) Uani 1 1 d .
C13 C 0.65278(17) 0.9065(2) 0.20655(14) 0.0141(3) Uani 1 1 d .
H13 H 0.7007 0.9961 0.2217 0.017 Uiso 1 1 calc R
C6 C 0.95389(18) 0.5173(2) 0.35939(14) 0.0171(4) Uani 1 1 d .
H6A H 0.9014 0.4725 0.3931 0.026 Uiso 1 1 calc R
H6B H 0.9774 0.6194 0.3829 0.026 Uiso 1 1 calc R
H6C H 1.0296 0.4566 0.3702 0.026 Uiso 1 1 calc R
C3 C 0.89735(16) 0.6529(2) 0.20433(13) 0.0130(3) Uani 1 1 d .
C1 C 0.70933(17) 0.6865(2) -0.04701(14) 0.0141(3) Uani 1 1 d .
H1 H 0.6791 0.7330 -0.1075 0.017 Uiso 1 1 calc R
C5 C 0.73727(15) 0.5263(2) 0.06718(12) 0.0117(3) Uani 1 1 d .
C7 C 0.66061(18) 0.2626(2) 0.07798(15) 0.0167(4) Uani 1 1 d .
H7A H 0.6251 0.2759 0.0092 0.025 Uiso 1 1 calc R
H7B H 0.5929 0.2463 0.1044 0.025 Uiso 1 1 calc R
H7C H 0.7166 0.1754 0.0919 0.025 Uiso 1 1 calc R
C4 C 0.80628(16) 0.3950(2) 0.21704(13) 0.0128(3) Uani 1 1 d .
C9 C 0.59675(16) 0.6557(2) 0.25242(14) 0.0136(3) Uani 1 1 d .
H9 H 0.6080 0.5787 0.2985 0.016 Uiso 1 1 calc R
C10 C 0.50884(17) 0.6370(2) 0.15968(14) 0.0139(3) Uani 1 1 d .
C12 C 0.56426(17) 0.8847(2) 0.11422(14) 0.0151(4) Uani 1 1 d .
H12 H 0.5536 0.9613 0.0680 0.018 Uiso 1 1 calc R
H4 H 0.795(3) 0.884(4) 0.375(3) 0.042(9) Uiso 1 1 d .
H5A H 0.889(3) 0.128(4) 0.364(3) 0.032(8) Uiso 1 1 d .
H5B H 0.981(3) 0.026(4) 0.420(2) 0.030(7) Uiso 1 1 d .
H4A H 0.837(2) 0.838(3) 0.026(2) 0.024(7) Uiso 1 1 d .
H3 H 0.461(4) 0.445(4) 0.178(3) 0.050(10) Uiso 1 1 d .

loop_
_atom_site_aniso_label
_atom_site_aniso_U_11
_atom_site_aniso_U_22
_atom_site_aniso_U_33
_atom_site_aniso_U_23
_atom_site_aniso_U_13
_atom_site_aniso_U_12
N4 0.0145(7) 0.0135(7) 0.0122(8) 0.0016(6) 0.0032(6) -0.0016(5)
N3 0.0150(6) 0.0130(6) 0.0106(7) -0.0015(6) 0.0016(6) -0.0005(5)
O2 0.0183(6) 0.0143(6) 0.0159(7) 0.0037(5) 0.0050(5) 0.0001(5)
O1 0.0171(6) 0.0163(6) 0.0143(6) -0.0011(5) 0.0000(5) -0.0043(5)
O4 0.0202(6) 0.0190(7) 0.0114(7) 0.0014(5) -0.0010(5) -0.0047(5)
O3 0.0224(6) 0.0136(6) 0.0159(7) 0.0003(5) 0.0022(6) -0.0055(5)
O5 0.0160(6) 0.0156(6) 0.0154(6) 0.0033(5) 0.0020(5) 0.0013(5)
N1 0.0121(6) 0.0148(7) 0.0103(7) 0.0006(6) 0.0011(5) -0.0004(5)
C2 0.0121(7) 0.0113(7) 0.0129(9) 0.0001(6) 0.0034(7) -0.0008(6)
N2 0.0137(7) 0.0114(7) 0.0131(8) -0.0001(6) 0.0022(6) -0.0015(5)
C11 0.0141(7) 0.0158(8) 0.0116(8) -0.0005(7) 0.0019(7) 0.0006(6)
C8 0.0127(7) 0.0161(8) 0.0113(9) -0.0001(7) 0.0022(6) 0.0021(6)
C13 0.0164(8) 0.0118(7) 0.0131(9) -0.0001(6) 0.0037(7) -0.0013(6)
C6 0.0196(8) 0.0198(9) 0.0095(8) 0.0019(7) 0.0016(7) -0.0003(6)
C3 0.0142(7) 0.0122(8) 0.0136(9) 0.0005(7) 0.0059(7) 0.0017(6)
C1 0.0147(7) 0.0152(8) 0.0115(8) 0.0012(7) 0.0030(6) 0.0015(6)
C5 0.0124(7) 0.0123(7) 0.0102(8) -0.0014(6) 0.0036(6) 0.0007(6)
C7 0.0177(8) 0.0114(8) 0.0173(10) -0.0023(7) 0.0008(7) -0.0041(6)
C4 0.0122(7) 0.0136(8) 0.0130(8) 0.0008(6) 0.0048(6) 0.0011(5)
C9 0.0144(7) 0.0134(7) 0.0127(8) 0.0031(7) 0.0043(6) 0.0017(6)
C10 0.0141(7) 0.0122(8) 0.0158(9) -0.0019(6) 0.0053(7) -0.0007(6)
C12 0.0179(8) 0.0130(8) 0.0138(9) 0.0021(6) 0.0043(7) 0.0015(6)

loop_
_atom_type_symbol
_atom_type_description
_atom_type_scat_dispersion_real
_atom_type_scat_dispersion_imag
_atom_type_scat_source
C C 0.0033 0.0016 'International Tables Vol C Tables 4.2.6.8 and 6.1.1.4'
H H 0.0000 0.0000 'International Tables Vol C Tables 4.2.6.8 and 6.1.1.4'
N N 0.0061 0.0033 'International Tables Vol C Tables 4.2.6.8 and 6.1.1.4'
O O 0.0106 0.0060 'International Tables Vol C Tables 4.2.6.8 and 6.1.1.4'

loop_
_geom_angle_atom_site_label_1
_geom_angle_atom_site_label_2
_geom_angle_atom_site_label_3
_geom_angle
C1 N4 C2 106.56(15)
C1 N4 H4A 123.1(18)
C2 N4 H4A 130.2(18)
C1 N3 C5 103.66(15)
C8 O4 H4 111(3)
C10 O3 H3 108(3)
H5A O5 H5B 112(3)
C3 N1 C4 126.14(16)
C3 N1 C6 117.61(15)
C4 N1 C6 116.25(15)
C5 C2 N4 104.71(15)
C5 C2 C3 122.52(16)
N4 C2 C3 132.74(16)
C5 N2 C4 119.87(14)
C5 N2 C7 121.61(16)
C4 N2 C7 118.24(15)
C12 C11 C10 118.60(17)
C12 C11 H11 120.7
C10 C11 H11 120.7
O4 C8 C13 122.47(16)
O4 C8 C9 116.80(16)
C13 C8 C9 120.74(17)
C8 C13 C12 118.66(16)
C8 C13 H13 120.7
C12 C13 H13 120.7
N1 C6 H6A 109.5
N1 C6 H6B 109.5
H6A C6 H6B 109.5
N1 C6 H6C 109.5
H6A C6 H6C 109.5
H6B C6 H6C 109.5
O1 C3 N1 120.70(17)
O1 C3 C2 127.10(17)
N1 C3 C2 112.20(15)
N3 C1 N4 113.26(17)
N3 C1 H1 123.4
N4 C1 H1 123.4
N3 C5 N2 126.74(15)
N3 C5 C2 111.80(16)
N2 C5 C2 121.46(16)
N2 C7 H7A 109.5
N2 C7 H7B 109.5
H7A C7 H7B 109.5
N2 C7 H7C 109.5
H7A C7 H7C 109.5
H7B C7 H7C 109.5
O2 C4 N2 121.24(16)
O2 C4 N1 121.10(17)
N2 C4 N1 117.65(15)
C10 C9 C8 119.44(16)
C10 C9 H9 120.3
C8 C9 H9 120.3
O3 C10 C9 121.75(16)
O3 C10 C11 117.45(16)
C9 C10 C11 120.80(16)
C11 C12 C13 121.77(17)
C11 C12 H12 119.1
C13 C12 H12 119.1

loop_
_geom_bond_atom_site_label_1
_geom_bond_atom_site_label_2
_geom_bond_distance
N4 C1 1.344(2)
N4 C2 1.386(2)
N4 H4A 0.88(3)
N3 C1 1.340(2)
N3 C5 1.358(2)
O2 C4 1.229(2)
O1 C3 1.236(2)
O4 C8 1.365(2)
O4 H4 0.84(4)
O3 C10 1.367(2)
O3 H3 0.82(4)
O5 H5A 0.84(4)
O5 H5B 0.85(3)
N1 C3 1.400(2)
N1 C4 1.401(2)
N1 C6 1.464(2)
C2 C5 1.384(2)
C2 C3 1.423(3)
N2 C5 1.367(2)
N2 C4 1.368(2)
N2 C7 1.468(2)
C11 C12 1.391(2)
C11 C10 1.399(3)
C11 H11 0.9300
C8 C13 1.395(3)
C8 C9 1.398(2)
C13 C12 1.398(3)
C13 H13 0.9300
C6 H6A 0.9600
C6 H6B 0.9600
C6 H6C 0.9600
C1 H1 0.9300
C7 H7A 0.9600
C7 H7B 0.9600
C7 H7C 0.9600
C9 C10 1.396(3)
C9 H9 0.9300
C12 H12 0.9300

loop_
_geom_torsion_atom_site_label_1
_geom_torsion_atom_site_label_2
_geom_torsion_atom_site_label_3
_geom_torsion_atom_site_label_4
_geom_torsion
C1 N4 C2 C5 0.41(19)
C1 N4 C2 C3 -177.70(17)
O4 C8 C13 C12 -179.08(16)
C9 C8 C13 C12 0.7(2)
C4 N1 C3 O1 -177.03(17)
C6 N1 C3 O1 2.7(2)
C4 N1 C3 C2 3.3(2)
C6 N1 C3 C2 -176.98(14)
C5 C2 C3 O1 -179.32(17)
N4 C2 C3 O1 -1.5(3)
C5 C2 C3 N1 0.3(2)
N4 C2 C3 N1 178.13(17)
C5 N3 C1 N4 -0.44(19)
C2 N4 C1 N3 0.0(2)
C1 N3 C5 N2 -178.44(16)
C1 N3 C5 C2 0.71(18)
C4 N2 C5 N3 -178.42(16)
C7 N2 C5 N3 7.7(3)
C4 N2 C5 C2 2.5(2)
C7 N2 C5 C2 -171.34(16)
N4 C2 C5 N3 -0.71(19)
C3 C2 C5 N3 177.64(15)
N4 C2 C5 N2 178.49(14)
C3 C2 C5 N2 -3.2(2)
C5 N2 C4 O2 179.99(16)
C7 N2 C4 O2 -6.0(2)
C5 N2 C4 N1 0.9(2)
C7 N2 C4 N1 174.92(15)
C3 N1 C4 O2 176.86(16)
C6 N1 C4 O2 -2.8(2)
C3 N1 C4 N2 -4.0(2)
C6 N1 C4 N2 176.28(14)
O4 C8 C9 C10 178.99(15)
C13 C8 C9 C10 -0.8(3)
C8 C9 C10 O3 -179.18(16)
C8 C9 C10 C11 0.4(3)
C12 C11 C10 O3 179.66(15)
C12 C11 C10 C9 0.1(3)
C10 C11 C12 C13 -0.2(3)
C8 C13 C12 C11 -0.2(3)
